data_2008511
loop_
_publ_author_name
'Lo, Kong Mun'
'Kumar Das, V. G.'
'Ng, Seik Weng'
'Hook, James M.'

_publ_section_title
;<i>catena</i>-Poly[triphenyltin-\m-(<i>N</i>,<i>N</i>-diethylthiocarbamoylthioacetato-<i>O</i>:<i>O</i>')],
 <i>catena</i>-poly[triphenyltin-\m-(<i>N</i>-methyl-<i>N</i>-phenylthiocarbamoylthioacetato-<i>O</i>:<i>O</i>')]
 and
 triphenyl(<i>N</i>,<i>N</i>-tetramethylenethiocarbamoylthioacetato-<i>O</i>)tin
;
_journal_issue 5
_journal_name_full 'Acta Crystallographica Section C'
_journal_page_first 744
_journal_page_last 748
_journal_paper_doi 10.1107/S0108270199002954
_journal_volume 55
_journal_year 1999
_chemical_formula_iupac '[Sn (C6 H5)3 (C10 H10 N O2 S2)]'
_chemical_formula_moiety 'C28 H25 N O2 S2 Sn'
_chemical_formula_sum 'C28 H25 N O2 S2 Sn'
_chemical_formula_weight 590.30
_chemical_name_systematic
;
catena-poly[(triphenyltin-\m-N-methyl-N-phenyldithiocarbamoylacetato)-O:O']
;
_space_group_IT_number 2
_symmetry_cell_setting triclinic
_symmetry_space_group_name_Hall '-P 1'
_symmetry_space_group_name_H-M 'P -1'
_audit_creation_method SHELXL-97
_cell_angle_alpha 71.952(7)
_cell_angle_beta 72.482(8)
_cell_angle_gamma 73.333(9)
_cell_formula_units_Z 8
_cell_length_a 17.019(2)
_cell_length_b 18.466(2)
_cell_length_c 18.921(2)
_cell_measurement_reflns_used 25
_cell_measurement_temperature 298(2)
_cell_measurement_theta_max 12.75
_cell_measurement_theta_min 12.25
_cell_volume 5267.3(11)
_computing_cell_refinement 'CELDIM in CAD-4 VAX/PC Fortran System (Enraf-Nonius, 1988)'
_computing_data_collection 'CAD-4/PC (Kretschmar, 1994)'
_computing_data_reduction 'XCAD4 (Harms, 1997)'
_computing_molecular_graphics 'ORTEPII (Johnson, 1976)'
_computing_publication_material SHELXL97
_computing_structure_refinement 'SHELXL97 (Sheldrick, 1997a)'
_computing_structure_solution 'SHELXS97 (Sheldrick, 1997b)'
_diffrn_ambient_temperature 298(2)
_diffrn_measured_fraction_theta_full 0.998
_diffrn_measured_fraction_theta_max 0.998
_diffrn_measurement_device_type 'Enraf-Nonius CAD-4'
_diffrn_measurement_method \w
_diffrn_radiation_monochromator graphite
_diffrn_radiation_source 'fine-focus sealed tube'
_diffrn_radiation_type MoK\a
_diffrn_radiation_wavelength 0.71073
_diffrn_reflns_av_R_equivalents 0.026
_diffrn_reflns_av_sigmaI/netI 0.0641
_diffrn_reflns_limit_h_max 20
_diffrn_reflns_limit_h_min 0
_diffrn_reflns_limit_k_max 21
_diffrn_reflns_limit_k_min -21
_diffrn_reflns_limit_l_max 22
_diffrn_reflns_limit_l_min -21
_diffrn_reflns_number 19187
_diffrn_reflns_theta_full 24.99
_diffrn_reflns_theta_max 25
_diffrn_reflns_theta_min 1.16
_diffrn_standards_decay_% 3
_diffrn_standards_interval_time 60
_diffrn_standards_number 3
_exptl_absorpt_coefficient_mu 1.154
_exptl_absorpt_correction_T_max 0.881
_exptl_absorpt_correction_T_min 0.512
_exptl_absorpt_correction_type '\y scan (North et al., 1968)'
_exptl_crystal_colour Colorless
_exptl_crystal_density_diffrn 1.489
_exptl_crystal_density_method 'not measured'
_exptl_crystal_description Plate
_exptl_crystal_F_000 2384
_exptl_crystal_size_max 0.44
_exptl_crystal_size_mid 0.44
_exptl_crystal_size_min 0.11
_refine_diff_density_max 0.759
_refine_diff_density_min -0.775
_refine_ls_extinction_method none
_refine_ls_goodness_of_fit_ref 1.002
_refine_ls_hydrogen_treatment 'constr, with U(H) = 1.5U~eq~(C)'
_refine_ls_matrix_type full
_refine_ls_number_parameters 931
_refine_ls_number_reflns 18499
_refine_ls_number_restraints 0
_refine_ls_restrained_S_all 1.002
_refine_ls_R_factor_all 0.097
_refine_ls_R_factor_gt 0.052
_refine_ls_shift/su_max 0.002
_refine_ls_shift/su_mean 0.000
_refine_ls_structure_factor_coef Fsqd
_refine_ls_weighting_details 'w = 1/[\s^2^(Fo^2^)+(0.0538P)^2^+1.1698P] where P = (Fo^2^+2Fc^2^)/3'
_refine_ls_weighting_scheme calc
_refine_ls_wR_factor_ref 0.124
_reflns_number_gt 11846
_reflns_number_total 18499
_reflns_threshold_expression I>2\s(I)
_cod_data_source_file sk1233.cif
_cod_data_source_block II
_cod_depositor_comments
;
The following automatic conversions were performed:
'_symmetry_cell_setting' value 'Triclinic' changed to 'triclinic'
according to '/home/saulius/struct/CIF-dictionaries/cif_core.dic'
dictionary named 'cif_core.dic' version 2.4.1 from 2010-06-29.

Automatic conversion script
Id: cif_fix_enum 1527 2010-12-29 10:47:43Z saulius 

The following automatic conversions were performed:

'_symmetry_cell_setting' value 'Triclinic' changed to 'triclinic'
according to /home/saulius/struct/CIF-dictionaries/cif_core.dic
dictionary named 'cif_core.dic' version 2.4.1 from 2010-06-29.

Automatic conversion script
Id: cif_fix_values 1715 2011-07-08 13:25:40Z adriana 

The following automatic conversions were performed:

'_refine_ls_weighting_scheme' value 'calc w =
1/[\s^2^(Fo^2^)+(0.0538P)^2^+1.1698P] where P = (Fo^2^+2Fc^2^)/3' was
changed to 'calc'. New tag '_refine_ls_weighting_details' was
created. The value of the new tag was set to 'w =
1/[\s^2^(Fo^2^)+(0.0538P)^2^+1.1698P] where P = (Fo^2^+2Fc^2^)/3'.

Automatic conversion script
Id: cif_fix_values 3143 2015-03-26 13:38:13Z robertas 
;
_cod_original_cell_volume 5267.1(9)
_cod_database_code 2008511

loop_
_symmetry_equiv_pos_as_xyz
'x, y, z'
'-x, -y, -z'

loop_
_atom_site_label
_atom_site_fract_x
_atom_site_fract_y
_atom_site_fract_z
_atom_site_U_iso_or_equiv
_atom_site_adp_type
_atom_site_calc_flag
_atom_site_refinement_flags
_atom_site_occupancy
_atom_site_disorder_assembly
_atom_site_disorder_group
_atom_site_type_symbol
Sn1a .27953(2) .21882(2) 1.04264(2) .03780(10) Uani d . 1 . . Sn
S1a .49570(10) .38910(10) .89890(10) .0549(5) Uani d . 1 . . S
S2a .39670(10) .43470(10) 1.04630(10) .0779(6) Uani d . 1 . . S
O1a .3553(2) .3034(2) .9682(2) .0460(10) Uani d . 1 . . O
O2a .2746(2) .3737(2) .8883(2) .0460(10) Uani d . 1 . . O
N1a .5552(3) .3596(3) 1.0187(3) .063(2) Uani d . 1 . . N
C1a .2976(3) .1576(2) .9575(2) .044(2) Uani d G 1 . . C
C2a .3169(3) .0766(2) .9785(2) .057(2) Uani d G 1 . . C
C3a .3293(3) .0344(2) .9253(3) .079(3) Uani d G 1 . . C
C4a .3224(3) .0732(3) .8509(3) .086(3) Uani d G 1 . . C
C5a .3031(3) .1542(3) .8299(2) .087(3) Uani d G 1 . . C
C6a .2907(3) .1964(2) .8831(2) .067(2) Uani d G 1 . . C
C7a .3658(2) .1842(3) 1.1141(2) .041(2) Uani d G 1 . . C
C8a .3346(2) .1978(3) 1.1868(2) .084(3) Uani d G 1 . . C
C9a .3877(3) .1763(4) 1.2365(2) .106(4) Uani d G 1 . . C
C10a .4719(3) .1411(3) 1.2136(3) .084(3) Uani d G 1 . . C
C11a .5031(2) .1275(3) 1.1409(3) .084(3) Uani d G 1 . . C
C12a .4501(3) .1490(3) 1.0912(2) .066(2) Uani d G 1 . . C
C13a .1715(2) .3035(2) 1.0836(2) .043(2) Uani d G 1 . . C
C14a .18530(10) .3753(2) 1.08010(10) .068(2) Uani d G 1 . . C
C15a .1194(2) .4305(2) 1.1099(2) .083(3) Uani d G 1 . . C
C16a .0398(2) .4138(2) 1.1432(2) .079(2) Uani d G 1 . . C
C17a .0261(2) .3420(2) 1.1467(2) .076(2) Uani d G 1 . . C
C18a .0919(2) .2869(2) 1.1169(2) .065(2) Uani d G 1 . . C
C19a .3366(2) .3620(2) .91610(10) .0380(10) Uani d G 1 . . C
C20a .3888(2) .4227(2) .8885(2) .053(2) Uani d G 1 . . C
C21a .4843(2) .3918(2) .9944(2) .053(2) Uani d G 1 . . C
C22a .5583(2) .3603(4) 1.0950(3) .091(3) Uani d G 1 . . C
C23a .63040(10) .32280(10) .97420(10) .058(2) Uani d G 1 . . C
C24a .69440(10) .3631(2) .93460(10) .124(4) Uani d G 1 . . C
C25a .76932(7) .3264(2) .89300(10) .147(5) Uani d G 1 . . C
C26a .78014(7) .2494(2) .89120(10) .092(3) Uani d G 1 . . C
C27a .71610(10) .2091(2) .93090(10) .093(3) Uani d G 1 . . C
C28a .64120(10) .24580(10) .97240(10) .084(3) Uani d G 1 . . C
Sn1b .21780(2) .45442(2) .78673(2) .03680(10) Uani d G 1 . . Sn
S1b -.00214(6) .60103(6) .63081(6) .0511(4) Uani d G 1 . . S
S2b .11268(7) .47047(9) .56174(6) .0724(6) Uani d G 1 . . S
O1b .14460(10) .52960(10) .70290(10) .020(10) Uani d G 1 . . O
O2b .22830(10) .61060(10) .62890(10) .0430(10) Uani d G 1 . . O
N1b -.04900(10) .48050(10) .62920(10) .0530(10) Uani d G 1 . . N
C1b .2101(3) .5463(2) .8364(2) .043(2) Uani d G 1 . . C
C2b .2485(3) .6086(3) .7946(2) .070(2) Uani d G 1 . . C
C3b .2421(4) .6679(2) .8281(3) .092(3) Uani d G 1 . . C
C4b .1974(4) .6649(3) .9033(3) .095(3) Uani d G 1 . . C
C5b .1590(3) .6026(3) .9451(2) .091(3) Uani d G 1 . . C
C6b .1653(3) .5433(3) .9116(2) .068(2) Uani d G 1 . . C
C7b .1226(2) .3866(2) .8313(2) .042(2) Uani d G 1 . . C
C8b .0918(3) .3596(3) .9094(2) .054(2) Uani d G 1 . . C
C9b .0345(3) .3112(3) .9356(2) .068(2) Uani d G 1 . . C
C10b .0080(3) .2897(3) .8838(3) .073(2) Uani d G 1 . . C
C11b .0388(3) .3166(3) .8057(3) .082(3) Uani d G 1 . . C
C12b .0961(3) .3651(3) .7795(2) .064(2) Uani d G 1 . . C
C13b .3251(2) .4061(2) .7058(2) .045(2) Uani d G 1 . . C
C14b .3957(2) .3554(2) .7289(2) .082(3) Uani d G 1 . . C
C15b .4629(2) .3246(2) .6757(2) .101(3) Uani d G 1 . . C
C16b .4594(2) .3445(2) .5994(2) .079(3) Uani d G 1 . . C
C17b .3888(2) .3953(2) .5763(2) .075(2) Uani d G 1 . . C
C18b .32160(10) .42610(10) .6296(2) .060(2) Uani d G 1 . . C
C19b .1614(2) .58620(10) .6470(2) .0370(10) Uani d G 1 . . C
C20b .0983(2) .62660(10) .5981(2) .058(2) Uani d G 1 . . C
C21b .0188(2) .5120(2) .6068(2) .045(2) Uani d G 1 . . C
C22b -.0452(2) .4061(2) .6150(3) .082(3) Uani d G 1 . . C
C23b -.12900(10) .51860(10) .66710(10) .051(2) Uani d G 1 . . C
C24b -.18290(10) .57510(10) .62530(10) .069(2) Uani d G 1 . . C
C25b -.26090(10) .61140(10) .6629(2) .084(3) Uani d G 1 . . C
C26b -.28490(10) .59120(10) .7422(2) .095(3) Uani d G 1 . . C
C27b -.23100(10) .53470(10) .78400(10) .123(4) Uani d G 1 . . C
C28b -.15310(10) .49840(10) .74640(10) .089(3) Uani d G 1 . . C
Sn1c .28390(2) .71567(2) .54064(2) .03590(10) Uani d G 1 . . Sn
S1c .50566(5) .87131(6) .38507(5) .0493(4) Uani d G 1 . . S
S2c .38671(6) .93892(5) .51406(8) .0651(5) Uani d G 1 . . S
O1c .35480(10) .79990(10) .45660(10) .0420(10) Uani d G 1 . . O
O2c .26600(10) .88730(10) .39090(10) .0400(10) Uani d G 1 . . O
N1c .54710(10) .87060(10) .50530(10) .0540(10) Uani d G 1 . . N
C1c .2789(3) .6672(2) .4539(2) .043(2) Uani d G 1 . . C
C2c .3194(3) .5901(2) .4548(3) .081(3) Uani d G 1 . . C
C3c .3186(3) .5574(2) .3980(3) .095(3) Uani d G 1 . . C
C4c .2773(4) .6018(3) .3404(3) .083(3) Uani d G 1 . . C
C5c .2368(4) .6789(3) .3395(3) .096(3) Uani d G 1 . . C
C6c .2376(3) .7116(2) .3963(3) .074(2) Uani d G 1 . . C
C7c .1861(2) .7969(2) .5973(2) .044(2) Uani d G 1 . . C
C8c .1720(3) .8762(2) .5624(2) .063(2) Uani d G 1 . . C
C9c .1109(3) .9284(2) .6004(2) .075(2) Uani d G 1 . . C
C10c .0640(3) .9013(2) .6734(2) .068(2) Uani d G 1 . . C
C11c .0781(3) .8221(3) .7084(2) .083(3) Uani d G 1 . . C
C12c .1392(3) .7699(2) .6703(2) .071(2) Uani d G 1 . . C
C13c .3853(2) .66710(10) .5981(2) .0390(10) Uani d G 1 . . C
C14c .4096(2) .7159(2) .62690(10) .062(2) Uani d G 1 . . C
C15c .4674(2) .6848(2) .67290(10) .078(2) Uani d G 1 . . C
C16c .5008(2) .6051(2) .6899(2) .089(3) Uani d G 1 . . C
C17c .4765(2) .5564(2) .6611(2) .079(3) Uani d G 1 . . C
C18c .4188(2) .58740(10) .6151(2) .062(2) Uani d G 1 . . C
C19c .3373(2) .8608(2) .4062(2) .0350(10) Uani d G 1 . . C
C20c .4066(2) .9029(2) .3587(2) .048(2) Uani d G 1 . . C
C21c .4819(2) .8945(2) .4737(2) .046(2) Uani d G 1 . . C
C22c .5410(3) .8806(2) .5813(2) .075(2) Uani d G 1 . . C
C23c .62790(10) .83360(10) .46780(10) .053(2) Uani d G 1 . . C
C24c .65190(10) .75270(10) .48620(10) .087(3) Uani d G 1 . . C
C25c .73020(10) .7160(2) .44950(10) .108(4) Uani d G 1 . . C
C26c .78440(10) .7603(2) .39430(10) .106(4) Uani d G 1 . . C
C27c .76040(10) .8411(2) .37590(10) .095(3) Uani d G 1 . . C
C28c .68220(10) .8778(2) .41270(10) .066(2) Uani d G 1 . . C
Sn1d .20030(2) .97496(2) .29162(2) .03530(10) Uani d G 1 . . Sn
S1d .00166(6) 1.09953(6) .10774(5) .0475(4) Uani d G 1 . . S
S2d .08688(8) .94194(8) .07343(7) .0710(6) Uani d G 1 . . S
O1d .13220(10) 1.03740(10) .20150(10) .0440(10) Uani d G 1 . . O
O2d .21360(10) 1.11920(10) .13030(10) .0430(10) Uani d G 1 . . O
N1d -.07450(10) .98790(10) .13210(10) .0520(10) Uani d G 1 . . N
C1d .3108(2) .9269(2) .2170(2) .040(2) Uani d G 1 . . C
C2d .3714(3) .9697(2) .1723(3) .060(2) Uani d G 1 . . C
C3d .4469(2) .9336(3) .1310(3) .088(3) Uani d G 1 . . C
C4d .4617(2) .8547(4) .1344(3) .095(3) Uani d G 1 . . C
C5d .4011(3) .8119(2) .1791(3) .089(3) Uani d G 1 . . C
C6d .3257(3) .8480(2) .2204(3) .065(2) Uani d G 1 . . C
C7d .1859(3) 1.0726(2) .3371(2) .040(2) Uani d G 1 . . C
C8d .1434(3) 1.1453(2) .3028(2) .059(2) Uani d G 1 . . C
C9d .1342(3) 1.2098(2) .3298(3) .075(2) Uani d G 1 . . C
C10d .1675(3) 1.2017(2) .3913(3) .069(2) Uani d G 1 . . C
C11d .2100(3) 1.1290(3) .4256(2) .071(2) Uani d G 1 . . C
C12d .2192(3) 1.0644(2) .3985(2) .054(2) Uani d G 1 . . C
C13d .1055(2) .9084(2) .3399(2) .041(2) Uani d G 1 . . C
C14d .0708(2) .8948(2) .41820(10) .062(2) Uani d G 1 . . C
C15d .0100(2) .8498(2) .4516(2) .086(3) Uani d G 1 . . C
C16d -.0160(2) .8184(2) .4067(2) .102(3) Uani d G 1 . . C
C17d .0187(2) .83200(10) .3285(2) .091(3) Uani d G 1 . . C
C18d .0794(2) .87700(10) .2951(2) .062(2) Uani d G 1 . . C
C19d .1556(2) 1.0858(2) .1403(2) .0370(10) Uani d G 1 . . C
C20d .1118(2) 1.1014(2) .0767(2) .050(2) Uani d G 1 . . C
C21d .0022(2) 1.0034(2) .1058(2) .044(2) Uani d G 1 . . C
C22d -.0887(3) .9136(3) .1311(2) .085(3) Uani d G 1 . . C
C23d -.1470(2) 1.0391(2) .1649(3) .050(2) Uani d G 1 . . C
C24d -.1989(3) 1.0925(3) .1191(2) .066(2) Uani d G 1 . . C
C25d -.2727(3) 1.1386(3) .1518(3) .086(3) Uani d G 1 . . C
C26d -.2948(3) 1.1313(3) .2303(4) .088(3) Uani d G 1 . . C
C27d -.2429(3) 1.0778(3) .2760(2) .094(3) Uani d G 1 . . C
C28d -.1691(3) 1.0317(3) .2433(2) .075(2) Uani d G 1 . . C
H2a .3216 .0506 1.0283 .086 Uiso calc R 1 . . H
H3a .3422 -.0198 .9394 .119 Uiso calc R 1 . . H
H4a .3307 .0449 .8153 .128 Uiso calc R 1 . . H
H5a .2984 .1801 .7801 .130 Uiso calc R 1 . . H
H6a .2778 .2506 .8690 .100 Uiso calc R 1 . . H
H8a .2782 .2214 1.2021 .126 Uiso calc R 1 . . H
H9a .3668 .1854 1.2851 .160 Uiso calc R 1 . . H
H10a .5074 .1267 1.2468 .126 Uiso calc R 1 . . H
H11a .5595 .1040 1.1256 .126 Uiso calc R 1 . . H
H12a .4709 .1399 1.0426 .099 Uiso calc R 1 . . H
H14a .2385 .3865 1.0579 .101 Uiso calc R 1 . . H
H15a .1286 .4785 1.1076 .125 Uiso calc R 1 . . H
H16a -.0043 .4507 1.1631 .118 Uiso calc R 1 . . H
H17a -.0272 .3309 1.1689 .114 Uiso calc R 1 . . H
H18a .0827 .2388 1.1192 .098 Uiso calc R 1 . . H
H20a .3609 .4631 .9159 .080 Uiso calc R 1 . . H
H20b .3898 .4463 .8348 .080 Uiso calc R 1 . . H
H22a .6137 .3349 1.1032 .137 Uiso calc R 1 . . H
H22b .5175 .3332 1.1328 .137 Uiso calc R 1 . . H
H22c .5458 .4132 1.0990 .137 Uiso calc R 1 . . H
H24a .6872 .4146 .9358 .186 Uiso calc R 1 . . H
H25a .8122 .3533 .8665 .221 Uiso calc R 1 . . H
H26a .8303 .2249 .8634 .139 Uiso calc R 1 . . H
H27a .7233 .1576 .9296 .140 Uiso calc R 1 . . H
H28a .5983 .2189 .9989 .126 Uiso calc R 1 . . H
H2b .2784 .6106 .7443 .104 Uiso calc R 1 . . H
H3b .2678 .7096 .8001 .138 Uiso calc R 1 . . H
H4b .1931 .7046 .9257 .142 Uiso calc R 1 . . H
H5b .1290 .6006 .9954 .136 Uiso calc R 1 . . H
H6b .1396 .5016 .9395 .102 Uiso calc R 1 . . H
H8b .1095 .3740 .9441 .081 Uiso calc R 1 . . H
H9b .0139 .2931 .9878 .101 Uiso calc R 1 . . H
H10b -.0303 .2572 .9013 .109 Uiso calc R 1 . . H
H11b .0211 .3022 .7711 .123 Uiso calc R 1 . . H
H12b .1168 .3831 .7273 .096 Uiso calc R 1 . . H
H14b .3981 .3420 .7799 .123 Uiso calc R 1 . . H
H15b .5102 .2906 .6912 .151 Uiso calc R 1 . . H
H16b .5044 .3239 .5638 .119 Uiso calc R 1 . . H
H17b .3864 .4087 .5253 .113 Uiso calc R 1 . . H
H18b .2743 .4601 .6140 .090 Uiso calc R 1 . . H
H20c .1236 .6164 .5478 .087 Uiso calc R 1 . . H
H20d .0893 .6823 .5918 .087 Uiso calc R 1 . . H
H22d -.0997 .3932 .6351 .122 Uiso calc R 1 . . H
H22e -.0048 .3661 .6395 .122 Uiso calc R 1 . . H
H22f -.0285 .4101 .5609 .122 Uiso calc R 1 . . H
H24b -.1668 .5886 .5722 .104 Uiso calc R 1 . . H
H25b -.2970 .6492 .6349 .126 Uiso calc R 1 . . H
H26b -.3371 .6154 .7674 .142 Uiso calc R 1 . . H
H27b -.2471 .5211 .8371 .184 Uiso calc R 1 . . H
H28b -.1170 .4606 .7744 .134 Uiso calc R 1 . . H
H2c .3470 .5604 .4933 .121 Uiso calc R 1 . . H
H3c .3457 .5058 .3986 .142 Uiso calc R 1 . . H
H4c .2768 .5799 .3025 .124 Uiso calc R 1 . . H
H5c .2092 .7086 .3010 .145 Uiso calc R 1 . . H
H6c .2105 .7632 .3957 .110 Uiso calc R 1 . . H
H8c .2034 .8943 .5136 .094 Uiso calc R 1 . . H
H9c .1015 .9815 .5770 .112 Uiso calc R 1 . . H
H10c .0232 .9363 .6989 .102 Uiso calc R 1 . . H
H11c .0467 .8040 .7572 .124 Uiso calc R 1 . . H
H12c .1486 .7168 .6937 .106 Uiso calc R 1 . . H
H14c .3872 .7692 .6155 .093 Uiso calc R 1 . . H
H15c .4836 .7174 .6922 .116 Uiso calc R 1 . . H
H16c .5394 .5843 .7207 .133 Uiso calc R 1 . . H
H17c .4989 .5030 .6725 .119 Uiso calc R 1 . . H
H18c .4025 .5548 .5958 .093 Uiso calc R 1 . . H
H20e .3859 .9576 .3590 .072 Uiso calc R 1 . . H
H20f .4169 .8996 .3064 .072 Uiso calc R 1 . . H
H22g .5948 .8595 .5942 .113 Uiso calc R 1 . . H
H22h .4998 .8538 .6188 .113 Uiso calc R 1 . . H
H22i .5243 .9351 .5804 .113 Uiso calc R 1 . . H
H24c .6157 .7231 .5231 .130 Uiso calc R 1 . . H
H25c .7463 .6619 .4618 .161 Uiso calc R 1 . . H
H26c .8368 .7357 .3698 .159 Uiso calc R 1 . . H
H27c .7967 .8707 .3390 .143 Uiso calc R 1 . . H
H28c .6661 .9319 .4003 .099 Uiso calc R 1 . . H
H2d .3615 1.0225 .1701 .090 Uiso calc R 1 . . H
H3d .4874 .9623 .1011 .131 Uiso calc R 1 . . H
H4d .5122 .8306 .1067 .142 Uiso calc R 1 . . H
H5d .4111 .7591 .1813 .133 Uiso calc R 1 . . H
H6d .2851 .8193 .2503 .097 Uiso calc R 1 . . H
H8d .1212 1.1507 .2617 .089 Uiso calc R 1 . . H
H9d .1058 1.2585 .3069 .112 Uiso calc R 1 . . H
H10d .1613 1.2449 .4094 .104 Uiso calc R 1 . . H
H11d .2322 1.1236 .4667 .106 Uiso calc R 1 . . H
H12d .2476 1.0158 .4215 .081 Uiso calc R 1 . . H
H14d .0883 .9158 .4481 .093 Uiso calc R 1 . . H
H15d -.0132 .8407 .5039 .129 Uiso calc R 1 . . H
H16d -.0567 .7883 .4291 .153 Uiso calc R 1 . . H
H17d .0012 .8110 .2985 .136 Uiso calc R 1 . . H
H18d .1026 .8860 .2427 .093 Uiso calc R 1 . . H
H20g .1402 1.0628 .0472 .075 Uiso calc R 1 . . H
H20h .1180 1.1521 .0430 .075 Uiso calc R 1 . . H
H22j -.1473 .9123 .1521 .127 Uiso calc R 1 . . H
H22k -.0553 .8713 .1613 .127 Uiso calc R 1 . . H
H22l -.0729 .9084 .0795 .127 Uiso calc R 1 . . H
H24d -.1841 1.0974 .0666 .099 Uiso calc R 1 . . H
H25d -.3074 1.1744 .1212 .129 Uiso calc R 1 . . H
H26d -.3442 1.1621 .2522 .132 Uiso calc R 1 . . H
H27d -.2577 1.0729 .3285 .141 Uiso calc R 1 . . H
H28d -.1344 .9960 .2739 .112 Uiso calc R 1 . . H

loop_
_atom_site_aniso_label
_atom_site_aniso_U_11
_atom_site_aniso_U_22
_atom_site_aniso_U_33
_atom_site_aniso_U_12
_atom_site_aniso_U_13
_atom_site_aniso_U_23
Sn1a .0296(2) .0438(2) .0361(2) -.0044(2) -.0089(2) -.0062(2)
S1a .0355(9) .0700(10) .0550(10) -.0102(8) -.0075(8) -.0132(9)
S2a .0480(10) .092(2) .090(2) -.0050(10) .0050(10) -.0470(10)
O1a .042(2) .047(2) .046(3) -.013(2) -.017(2) .003(2)
O2a .038(2) .046(2) .054(3) -.009(2) -.022(2) -.001(2)
N1a .046(4) .080(4) .065(4) .000(3) -.017(3) -.029(3)
C1a .030(3) .051(4) .050(4) -.011(3) -.003(3) -.014(3)
C2a .048(4) .047(4) .060(5) .000(3) .005(3) -.016(4)
C3a .076(6) .050(4) .098(7) -.012(4) .014(5) -.033(5)
C4a .078(6) .095(7) .100(7) -.013(5) -.009(5) -.062(6)
C5a .116(8) .087(6) .069(6) -.012(6) -.031(5) -.036(5)
C6a .096(6) .056(4) .054(5) -.006(4) -.037(4) -.010(4)
C7a .037(3) .043(3) .039(4) -.016(3) -.011(3) .002(3)
C8a .055(5) .146(8) .048(5) .000(5) -.012(4) -.040(5)
C9a .068(6) .200(10) .056(5) -.020(7) -.017(4) -.039(6)
C10a .055(5) .132(8) .069(6) -.012(5) -.033(4) -.019(5)
C11a .042(4) .116(7) .092(6) .017(4) -.028(4) -.041(6)
C12a .040(4) .097(6) .060(5) .004(4) -.018(3) -.027(4)
C13a .039(4) .049(4) .037(3) .001(3) -.013(3) -.009(3)
C14a .047(4) .079(5) .086(6) -.011(4) -.004(4) -.047(5)
C15a .079(6) .074(6) .098(7) -.004(5) -.010(5) -.044(5)
C16a .070(6) .069(5) .078(6) .008(5) -.006(4) -.025(5)
C17a .043(4) .066(5) .086(6) .002(4) .003(4) -.002(4)
C18a .042(4) .053(4) .078(5) .005(3) -.003(4) -.008(4)
C19a .031(3) .038(3) .038(4) -.001(3) -.004(3) -.007(3)
C20a .044(4) .055(4) .057(4) -.008(3) -.018(3) -.004(3)
C21a .045(4) .053(4) .062(5) -.013(3) -.008(3) -.018(3)
C22a .076(6) .140(8) .070(6) -.002(6) -.027(5) -.051(6)
C23a .047(4) .068(5) .059(5) .000(4) -.019(4) -.020(4)
C24a .057(6) .084(7) .210(10) -.014(5) .022(7) -.058(7)
C25a .067(6) .094(8) .220(10) -.006(6) .054(7) -.051(8)
C26a .060(6) .095(7) .105(7) .018(5) -.018(5) -.035(6)
C27a .077(6) .077(6) .125(8) .007(5) -.025(6) -.042(6)
C28a .068(6) .070(5) .115(7) -.002(4) -.030(5) -.026(5)
Sn1b .0303(2) .0353(2) .0401(3) -.0051(2) -.0055(2) -.0071(2)
S1b .0304(8) .0470(9) .0740(10) -.0006(7) -.0110(8) -.0205(9)
S2b .0480(10) .093(2) .0640(10) .0210(10) -.0098(9) -.0400(10)
O1b .034(2) .042(2) .040(2) -.011(2) -.006(2) .004(2)
O2b .037(2) .041(2) .047(3) -.011(2) -.012(2) -.001(2)
N1b .049(3) .052(3) .059(4) -.007(3) -.007(3) -.024(3)
C1b .038(3) .041(3) .049(4) -.001(3) -.015(3) -.011(3)
C2b .102(6) .056(4) .061(5) -.028(4) -.020(4) -.017(4)
C3b .151(9) .062(5) .080(6) -.040(6) -.035(6) -.018(5)
C4b .119(8) .072(6) .114(8) -.003(6) -.049(7) -.046(6)
C5b .106(7) .091(6) .078(6) -.005(6) -.005(5) -.056(5)
C6b .064(5) .059(5) .067(5) -.007(4) .011(4) -.028(4)
C7b .037(3) .039(3) .044(4) -.005(3) -.010(3) -.003(3)
C8b .048(4) .067(4) .039(4) -.015(4) -.006(3) -.003(3)
C9b .051(5) .068(5) .065(5) -.016(4) .004(4) -.003(4)
C10b .057(5) .064(5) .094(7) -.028(4) -.011(5) -.007(5)
C11b .111(7) .078(6) .073(6) -.047(5) -.033(5) -.007(5)
C12b .073(5) .066(5) .053(5) -.026(4) -.012(4) -.008(4)
C13b .033(3) .039(3) .053(4) -.003(3) -.004(3) -.009(3)
C14b .060(5) .100(6) .062(5) .027(5) -.010(4) -.030(5)
C15b .071(6) .112(7) .084(7) .043(5) -.016(5) -.035(6)
C16b .064(5) .067(5) .077(6) .005(4) .015(4) -.024(4)
C17b .079(6) .063(5) .065(5) .004(4) .003(4) -.028(4)
C18b .060(5) .054(4) .051(4) .006(4) -.009(4) -.013(3)
C19b .030(3) .035(3) .038(3) -.003(3) -.004(3) -.006(3)
C20b .044(4) .054(4) .066(5) -.015(3) -.025(3) .015(4)
C21b .043(4) .049(4) .038(4) .001(3) -.010(3) -.011(3)
C22b .102(7) .063(5) .095(6) -.008(5) -.036(5) -.038(5)
C23b .047(4) .058(4) .053(4) -.018(3) -.008(3) -.018(3)
C24b .056(5) .081(5) .066(5) -.003(4) -.011(4) -.028(4)
C25b .038(4) .113(7) .100(7) .002(4) -.017(4) -.041(6)
C26b .058(5) .148(9) .086(7) -.020(6) .001(5) -.059(7)
C27b .062(6) .210(10) .072(6) -.028(7) .014(5) -.036(7)
C28b .068(6) .131(8) .058(5) -.023(5) -.007(4) -.014(5)
Sn1c .0285(2) .0361(2) .0369(2) -.0010(2) -.0062(2) -.0073(2)
S1c .0311(8) .0730(10) .0460(10) -.0101(8) -.0083(7) -.0184(9)
S2c .0500(10) .0600(10) .0780(10) -.0005(9) .0018(9) -.0330(10)
O1c .035(2) .037(2) .040(2) -.004(2) -.008(2) .003(2)
O2c .030(2) .046(2) .036(2) -.007(2) -.008(2) -.001(2)
N1c .051(3) .063(4) .049(3) -.007(3) -.014(3) -.021(3)
C1c .035(3) .044(4) .047(4) -.009(3) .000(3) -.016(3)
C2c .084(6) .066(5) .094(6) .020(4) -.030(5) -.046(5)
C3c .097(7) .084(6) .113(8) .020(5) -.034(6) -.063(6)
C4c .108(7) .094(7) .066(6) -.042(6) -.014(5) -.034(5)
C5c .170(10) .059(5) .089(7) -.046(6) -.072(7) .003(5)
C6c .117(7) .047(4) .073(5) -.024(4) -.053(5) -.001(4)
C7c .034(3) .042(3) .048(4) -.001(3) -.009(3) -.008(3)
C8c .062(5) .053(4) .046(4) .012(4) .001(3) -.009(3)
C9c .079(6) .066(5) .050(4) .013(4) .000(4) -.014(4)
C10c .050(4) .065(5) .074(5) .014(4) -.001(4) -.031(4)
C11c .084(6) .064(5) .068(5) -.013(4) .033(4) -.023(4)
C12c .079(5) .047(4) .055(5) -.008(4) .020(4) -.008(4)
C13c .026(3) .044(3) .036(3) -.007(3) -.004(3) .000(3)
C14c .064(5) .049(4) .075(5) -.016(4) -.027(4) -.005(4)
C15c .080(6) .084(6) .086(6) -.022(5) -.045(5) -.015(5)
C16c .055(5) .104(7) .105(7) -.020(5) -.045(5) .005(6)
C17c .056(5) .060(5) .110(7) .002(4) -.047(5) .010(5)
C18c .046(4) .052(4) .081(5) -.001(3) -.018(4) -.010(4)
C19c .030(3) .035(3) .032(3) -.002(3) -.007(3) -.004(3)
C20c .038(4) .056(4) .048(4) -.014(3) -.017(3) .000(3)
C21c .046(4) .040(3) .046(4) -.004(3) -.003(3) -.014(3)
C22c .091(6) .098(6) .048(5) -.026(5) -.013(4) -.032(4)
C23c .045(4) .063(4) .062(5) -.002(3) -.027(3) -.024(4)
C24c .072(6) .064(5) .118(7) .008(4) -.033(5) -.021(5)
C25c .057(6) .082(6) .190(10) .019(5) -.047(6) -.052(7)
C26c .048(5) .112(8) .170(10) .017(5) -.032(6) -.080(8)
C27c .043(5) .117(8) .129(8) -.019(5) .002(5) -.054(7)
C28c .045(4) .073(5) .086(6) -.009(4) -.012(4) -.034(4)
Sn1d .0281(2) .0360(2) .0369(2) -.0072(2) -.0034(2) -.0057(2)
S1d .0311(8) .0514(9) .0600(10) -.0029(7) -.0118(7) -.0176(8)
S2d .0560(10) .0730(10) .0760(10) .0190(10) -.0140(10) -.0380(10)
O1d .038(2) .052(3) .036(2) -.015(2) -.008(2) .000(2)
O2d .037(2) .054(3) .037(2) -.018(2) -.011(2) .001(2)
N1d .049(3) .041(3) .069(4) -.006(3) -.009(3) -.024(3)
C1d .029(3) .053(4) .033(3) -.002(3) -.008(3) -.009(3)
C2d .036(4) .065(4) .058(4) -.009(3) .000(3) .004(4)
C3d .045(5) .123(8) .060(5) -.009(5) .002(4) .004(5)
C4d .058(5) .134(9) .066(6) .013(6) -.006(4) -.028(6)
C5d .075(6) .094(6) .100(7) .017(5) -.022(5) -.059(6)
C6d .053(4) .062(5) .077(5) .001(4) -.005(4) -.034(4)
C7d .039(3) .033(3) .038(3) -.004(3) -.002(3) -.006(3)
C8d .067(5) .050(4) .048(4) .000(4) -.007(4) -.012(3)
C9d .089(6) .045(4) .070(5) .005(4) -.001(5) -.020(4)
C10d .071(5) .048(4) .082(6) -.010(4) .010(4) -.035(4)
C11d .056(5) .087(6) .087(6) -.003(4) -.021(4) -.052(5)
C12d .048(4) .051(4) .059(4) .007(3) -.016(3) -.021(3)
C13d .028(3) .038(3) .045(4) -.003(3) -.007(3) .003(3)
C14d .048(4) .067(5) .062(5) -.024(4) -.004(4) -.003(4)
C15d .061(5) .105(7) .067(6) -.034(5) .003(4) .011(5)
C16d .070(6) .091(7) .128(9) -.041(5) -.026(6) .021(6)
C17d .082(6) .087(6) .125(8) -.048(5) -.044(6) -.010(6)
C18d .066(5) .065(5) .063(5) -.032(4) -.021(4) -.004(4)
C19d .024(3) .042(3) .034(3) .003(3) -.007(3) -.005(3)
C20d .037(4) .063(4) .049(4) -.017(3) -.009(3) -.008(3)
C21d .041(4) .048(4) .046(4) .001(3) -.017(3) -.018(3)
C22d .084(6) .056(5) .118(7) -.019(4) -.010(5) -.034(5)
C23d .040(4) .054(4) .063(5) -.015(3) -.008(3) -.024(4)
C24d .054(5) .075(5) .074(5) -.008(4) -.013(4) -.033(4)
C25d .055(5) .093(6) .116(8) .005(5) -.016(5) -.055(6)
C26d .044(5) .107(7) .128(8) -.017(5) .005(5) -.071(7)
C27d .081(6) .128(8) .077(6) -.032(6) .021(5) -.058(6)
C28d .065(5) .094(6) .065(5) -.021(5) -.001(4) -.031(5)

loop_
_atom_type_symbol
_atom_type_description
_atom_type_scat_dispersion_real
_atom_type_scat_dispersion_imag
_atom_type_scat_source
C C 0.0033 0.0016 'International Tables Vol C Tables 4.2.6.8 and 6.1.1.4'
H H 0.0000 0.0000 'International Tables Vol C Tables 4.2.6.8 and 6.1.1.4'
N N 0.0061 0.0033 'International Tables Vol C Tables 4.2.6.8 and 6.1.1.4'
O O 0.0106 0.0060 'International Tables Vol C Tables 4.2.6.8 and 6.1.1.4'
S S 0.1246 0.1234 'International Tables Vol C Tables 4.2.6.8 and 6.1.1.4'
Sn Sn -0.6537 1.4246 'International Tables Vol C Tables 4.2.6.8 and 6.1.1.4'

loop_
_geom_angle_atom_site_label_1
_geom_angle_atom_site_label_2
_geom_angle_atom_site_label_3
_geom_angle_site_symmetry_3
_geom_angle
_geom_angle_publ_flag
C1a Sn1a C7a . 120.0(2) yes
C1a Sn1a C13a . 129.30(10) yes
C1a Sn1a O1a . 95.2(2) yes
C1a Sn1a O2d 1_546 86.6(2) yes
C7a Sn1a C13a . 109.80(10) yes
C7a Sn1a O1a . 87.0(2) yes
C7a Sn1a O2d 1_546 85.7(2) yes
C13a Sn1a O1a . 96.00(10) yes
C13a Sn1a O2d 1_546 88.7(2) yes
O1a Sn1a O2d 1_546 172.3(2) yes
C19a O1a Sn1a . 129.0(3) yes
C19d O2d Sn1a 1_564 141.30(10) yes
C21a S1a C20a . 102.1(2) no
C21a N1a C23a . 123.3(4) no
C21a N1a C22a . 120.3(5) no
C23a N1a C22a . 116.4(4) no
C2a C1a C6a . 120.0 no
C2a C1a Sn1a . 117.9(2) no
C6a C1a Sn1a . 122.1(2) no
C1a C2a C3a . 120.0 no
C2a C3a C4a . 120.0 no
C5a C4a C3a . 120.0 no
C6a C5a C4a . 120.0 no
C5a C6a C1a . 120.0 no
C8a C7a C12a . 120.0 no
C8a C7a Sn1a . 117.1(2) no
C12a C7a Sn1a . 122.9(2) no
C9a C8a C7a . 120.0 no
C10a C9a C8a . 120.0 no
C11a C10a C9a . 120.0 no
C10a C11a C12a . 120.0 no
C11a C12a C7a . 120.0 no
C14a C13a C18a . 120.0 no
C14a C13a Sn1a . 117.30(10) no
C18a C13a Sn1a . 122.60(10) no
C13a C14a C15a . 120.0 no
C16a C15a C14a . 120.0 no
C15a C16a C17a . 120.0 no
C16a C17a C18a . 120.0 no
C17a C18a C13a . 120.0 no
O1a C19a O2a . 123.3(4) no
O1a C19a C20a . 118.1(2) no
O2a C19a C20a . 118.5(3) no
C19a C20a S1a . 116.00(10) no
N1a C21a S2a . 123.2(3) no
N1a C21a S1a . 113.0(3) no
S2a C21a S1a . 123.7(2) no
C24a C23a C28a . 120.0 no
C24a C23a N1a . 119.8(3) no
C28a C23a N1a . 120.2(3) no
C25a C24a C23a . 120.0 no
C26a C25a C24a . 120.0 no
C25a C26a C27a . 120.0 no
C28a C27a C26a . 120.0 no
C27a C28a C23a . 120.0 no
C1b Sn1b C7b . 119.8(2) yes
C1b Sn1b C13b . 126.50(10) yes
C1b Sn1b O1b . 94.20(10) yes
C1b Sn1b O2a . 84.8(2) yes
C7b Sn1b C13b . 112.80(10) yes
C7b Sn1b O1b . 87.80(10) yes
C7b Sn1b O2a . 84.9(2) yes
C13b Sn1b O1b . 96.70(10) yes
C13b Sn1b O2a . 91.10(10) yes
O1b Sn1b O2a . 171.00(10) yes
C19b O1b Sn1b . 130.50(10) yes
C19a O2a Sn1b . 140.3(3) yes
C21b S1b C20b . 102.90(10) no
C21b N1b C23b . 121.6(2) no
C21b N1b C22b . 121.7(3) no
C23b N1b C22b . 116.7(2) no
C2b C1b C6b . 120.0 no
C2b C1b Sn1b . 121.1(2) no
C6b C1b Sn1b . 118.9(2) no
C1b C2b C3b . 120.0 no
C4b C3b C2b . 120.0 no
C5b C4b C3b . 120.0 no
C4b C5b C6b . 120.0 no
C5b C6b C1b . 120.0 no
C8b C7b C12b . 120.0 no
C8b C7b Sn1b . 122.1(2) no
C12b C7b Sn1b . 117.8(2) no
C7b C8b C9b . 120.0 no
C10b C9b C8b . 120.0 no
C11b C10b C9b . 120.0 no
C10b C11b C12b . 120.0 no
C11b C12b C7b . 120.0 no
C14b C13b C18b . 120.0 no
C14b C13b Sn1b . 121.50(10) no
C18b C13b Sn1b . 118.60(10) no
C15b C14b C13b . 120.0 no
C14b C15b C16b . 120.0 no
C15b C16b C17b . 120.0 no
C16b C17b C18b . 120.0 no
C17b C18b C13b . 120.0 no
O1b C19b O2b . 124.0(2) no
O1b C19b C20b . 118.40(10) no
O2b C19b C20b . 117.6(2) no
C19b C20b S1b . 117.60(10) no
N1b C21b S2b . 123.3(2) no
N1b C21b S1b . 112.9(2) no
S2b C21b S1b . 123.9(2) no
C24b C23b C28b . 120.0 no
C24b C23b N1b . 120.60(10) no
C28b C23b N1b . 119.40(10) no
C25b C24b C23b . 120.0 no
C24b C25b C26b . 120.0 no
C27b C26b C25b . 120.0 no
C26b C27b C28b . 120.0 no
C27b C28b C23b . 120.0 no
C1c Sn1c C7c . 128.1(2) yes
C1c Sn1c C13c . 119.90(10) yes
C1c Sn1c O1c . 91.70(10) yes
C1c Sn1c O2b . 86.40(10) yes
C7c Sn1c C13c . 111.00(10) yes
C7c Sn1c O1c . 97.80(10) yes
C7c Sn1c O2b . 90.40(10) yes
C13c Sn1c O1c . 90.50(10) yes
C13c Sn1c O2b . 82.70(10) yes
C19c O1c Sn1c . 135.0(2) yes
C19b O2b Sn1c . 137.20(10) yes
O1c Sn1c O2b . 170.80(10) no
C21c S1c C20c . 103.5(2) no
C21c N1c C23c . 121.9(2) no
C21c N1c C22c . 122.0(3) no
C23c N1c C22c . 116.1(2) no
C2c C1c C6c . 120.0 no
C2c C1c Sn1c . 118.7(2) no
C6c C1c Sn1c . 121.2(2) no
C3c C2c C1c . 120.0 no
C2c C3c C4c . 120.0 no
C3c C4c C5c . 120.0 no
C6c C5c C4c . 120.0 no
C5c C6c C1c . 120.0 no
C8c C7c C12c . 120.0 no
C8c C7c Sn1c . 120.4(2) no
C12C C7C Sn1c . 119.6(2) no
C9c C8c C7c . 120.0 no
C8c C9c C10c . 120.0 no
C11c C10c C9c . 120.0 no
C12c C11c C10c . 120.0 no
C11c C12c C7c . 120.0 no
C14c C13c C18c . 120.0 no
C14c C13c Sn1c . 118.20(10) no
C18c C13c Sn1c . 121.30(10) no
C13c C14c C15c . 120.0 no
C16c C15c C14c . 120.0 no
C17c C16c C15c . 120.0 no
C16c C17c C18c . 120.0 no
C17c C18c C13c . 120.0 no
O1c C19c O2c . 124.2(3) no
O1c C19c C20c . 118.20(10) no
O2c C19c C20c . 117.6(2) no
C19c C20c S1c . 118.20(10) no
N1c C21c S2c . 124.0(2) no
N1c C21c S1c . 112.5(2) no
S2c C21c S1c . 123.4(2) no
C24c C23c C28c . 120.0 no
C24c C23c N1c . 119.50(10) no
C28c C23c N1c . 120.50(10) no
C25c C24c C23c . 120.0 no
C24c C25c C26c . 120.0 no
C25c C26c C27c . 120.0 no
C28c C27c C26c . 120.0 no
C27c C28c C23c . 120.0 no
C1d Sn1d C13d . 116.20(10) yes
C1d Sn1d C7d . 125.7(2) yes
C1d Sn1d O1d . 94.80(10) yes
C1d Sn1d O2c . 84.30(10) yes
C7d Sn1d C13d . 117.20(10) yes
C7d Sn1d O1d . 97.40(10) yes
C7d Sn1d O2c . 91.30(10) yes
C13d Sn1d O1d . 86.90(10) yes
C13d Sn1d O2c . 84.60(10) yes
O1d Sn1d O2c . 169.90(10) yes
C19d O1d Sn1d . 128.00(10) yes
C19c O2c Sn1d . 140.6(2) yes
C21d S1d C20d . 102.2(2) no
C21d N1d C23d . 123.9(3) no
C21d N1d C22d . 120.7(3) no
C23d N1d C22d . 115.4(3) no
C2d C1d C6d . 120.0 no
C2d C1d Sn1d . 121.9(2) no
C6d C1d Sn1d . 117.7(2) no
C3d C2d C1d . 120.0 no
C2d C3d C4d . 120.0 no
C5d C4d C3d . 120.0 no
C4d C5d C6d . 120.0 no
C5d C6d C1d . 120.0 no
C8d C7d C12d . 120.0 no
C8d C7d Sn1d . 118.5(2) no
C12d C7d Sn1d . 121.5(2) no
C7d C8d C9d . 120.0 no
C10d C9d C8d . 120.0 no
C11d C10d C9d . 120.0 no
C10d C11d C12d . 120.0 no
C11d C12d C7d . 120.0 no
C14d C13d C18d . 120.0 no
C14d C13d Sn1d . 118.80(10) no
C18d C13d Sn1d . 121.20(10) no
C15d C14d C13d . 120.0 no
C14d C15d C16d . 120.0 no
C17d C16d C15d . 120.0 no
C16d C17d C18d . 120.0 no
C17d C18d C13d . 120.0 no
O1d C19d O2d . 122.7(3) no
O1d C19d C20d . 117.40(10) no
O2d C19d C20d . 119.9(2) no
C19d C20d S1d . 114.90(10) no
N1d C21d S2d . 123.8(2) no
N1d C21d S1d . 112.0(2) no
S2d C21d S1d . 124.2(2) no
C24d C23d C28d . 120.0 no
C24d C23d N1d . 120.0(3) no
C28d C23d N1d . 119.9(3) no
C25d C24d C23d . 120.0 no
C24d C25d C26d . 120.0 no
C25d C26d C27d . 120.0 no
C28d C27d C26d . 120.0 no
C27d C28d C23d . 120.0 no

loop_
_geom_bond_atom_site_label_1
_geom_bond_atom_site_label_2
_geom_bond_site_symmetry_2
_geom_bond_distance
_geom_bond_publ_flag
Sn1a C1a . 2.145(3) yes
Sn1a C7a . 2.125(3) yes
Sn1a C13a . 2.161(3) yes
Sn1a O1a . 2.187(4) yes
Sn1a O2d 1_546 2.359(2) yes
S1a C21a . 1.773(4) no
S1a C20a . 1.797(3) no
S2a C21a . 1.654(4) no
O1a C19a . 1.255(5) no
O2a C19a . 1.252(5) no
N1a C21a . 1.331(6) no
N1a C23a . 1.420(5) no
N1a C22a . 1.465(7) no
C1a C2a . 1.3900 no
C1a C6a . 1.3900 no
C2a C3a . 1.3900 no
C3a C4a . 1.3900 no
C4a C5a . 1.3900 no
C5a C6a . 1.3900 no
C7a C8a . 1.3900 no
C7a C12a . 1.3900 no
C8a C9a . 1.3900 no
C9a C10a . 1.3900 no
C10a C11a . 1.3900 no
C11a C12a . 1.3900 no
C13a C14a . 1.3900 no
C13a C18a . 1.3900 no
C14a C15a . 1.3900 no
C15a C16a . 1.3900 no
C16a C17a . 1.3900 no
C17a C18a . 1.3900 no
C19a C20a . 1.4991 no
C23a C24a . 1.3900 no
C23a C28a . 1.3900 no
C24a C25a . 1.3900 no
C25a C26a . 1.3900 no
C26a C27a . 1.3900 no
C27a C28a . 1.3900 no
Sn1b C1b . 2.136(3) yes
Sn1b C7b . 2.143(3) yes
Sn1b C13b . 2.169(3) yes
Sn1b O1b . 2.197(2) yes
Sn1b O2a . 2.317(4) yes
S1b C21b . 1.750(3) no
S1b C20b . 1.781(3) no
S2b C21b . 1.659(3) no
O1b C19b . 1.264(3) no
O2b C19b . 1.257(3) no
N1b C21b . 1.336(3) no
N1b C23b . 1.428(2) no
N1b C22b . 1.461(4) no
C1b C2b . 1.3900 no
C1b C6b . 1.3900 no
C2b C3b . 1.3900 no
C3b C4b . 1.3900 no
C4b C5b . 1.3900 no
C5b C6b . 1.3900 no
C7b C8b . 1.3900 no
C7b C12b . 1.3900 no
C8b C9b . 1.3900 no
C9b C10b . 1.3900 no
C10b C11b . 1.3900 no
C11b C12b . 1.3900 no
C13b C14b . 1.3900 no
C13b C18b . 1.3900 no
C14b C15b . 1.3900 no
C15b C16b . 1.3900 no
C16b C17b . 1.3900 no
C17b C18b . 1.3900 no
C19b C20b . 1.5098 no
C23b C24b . 1.3900 no
C23b C28b . 1.3900 no
C24b C25b . 1.3900 no
C25b C26b . 1.3900 no
C26b C27b . 1.3900 no
C27b C28b . 1.3900 no
Sn1c C1c . 2.131(3) yes
Sn1c C7c . 2.159(3) yes
Sn1c C13c . 2.145(3) yes
Sn1c O1c . 2.190(2) yes
Sn1c O2b . 2.354(2) yes
S1c C21c . 1.759(3) no
S1c C20c . 1.787(3) no
S2c C21c . 1.661(3) no
O1c C19c . 1.256(2) no
O2c C19c . 1.255(3) no
N1c C21c . 1.320(3) no
N1c C23c . 1.426(2) no
N1c C22c . 1.476(4) no
C1c C2c . 1.3900 no
C1c C6c . 1.3900 no
C2c C3c . 1.3900 no
C3c C4c . 1.3900 no
C4c C5c . 1.3900 no
C5c C6c . 1.3900 no
C7c C8c . 1.3900 no
C7c C12c . 1.3900 no
C8c C9c . 1.3900 no
C9c C10c . 1.3900 no
C10c C11c . 1.3900 no
C11c C12c . 1.3900 no
C13c C14c . 1.3900 no
C13c C18c . 1.3900 no
C14c C15c . 1.3900 no
C15c C16c . 1.3900 no
C16c C17c . 1.3900 no
C17c C18c . 1.3900 no
C19c C20c . 1.5039 no
C23c C24c . 1.3900 no
C23c C28c . 1.3900 no
C24c C25c . 1.3900 no
C25c C26c . 1.3900 no
C26c C27c . 1.3900 no
C27c C28c . 1.3900 no
Sn1d C1d . 2.130(3) yes
Sn1d C7d . 2.151(3) yes
Sn1d C13d . 2.123(3) yes
Sn1d O1d . 2.188(2) yes
Sn1d O2c . 2.396(2) yes
S1d C21d . 1.784(3) no
S1d C20d . 1.796(3) no
S2d C21d . 1.643(4) no
O1d C19d . 1.258(2) no
O2d C19d . 1.247(3) no
N1d C21d . 1.330(3) no
N1d C23d . 1.427(3) no
N1d C22d . 1.466(4) no
C1d C2d . 1.3900 no
C1d C6d . 1.3900 no
C2d C3d . 1.3900 no
C3d C4d . 1.3900 no
C4d C5d . 1.3900 no
C5d C6d . 1.3900 no
C7d C8d . 1.3900 no
C7d C12d . 1.3900 no
C8d C9d . 1.3900 no
C9d C10d . 1.3900 no
C10d C11d . 1.3900 no
C11d C12d . 1.3900 no
C13d C14d . 1.3900 no
C13d C18d . 1.3900 no
C14d C15d . 1.3900 no
C15d C16d . 1.3900 no
C16d C17d . 1.3900 no
C17d C18d . 1.3900 no
C19d C20d . 1.5118 no
C23d C24d . 1.3900 no
C23d C28d . 1.3900 no
C24d C25d . 1.3900 no
C25d C26d . 1.3900 no
C26d C27d . 1.3900 no
C27d C28d . 1.3900 no
